data_2007437
loop_
_publ_author_name
'Kubicki, Marek M.'
'Blacque, Olivier'
'Djapa, Francis'
'Ciamala, Kabula'
'Vebrel, Jo\"el'

_publ_section_title 4-Benzoyl-6-(4-methoxybenzylidene)-3-phenyl-2-oxa-3-azabicyclo[3.3.0]oct-7-ene
_journal_issue 7
_journal_name_full 'Acta Crystallographica Section C'
_journal_page_first 1027
_journal_page_last 1028
_journal_paper_doi 10.1107/S0108270198001930
_journal_volume 54
_journal_year 1998
_chemical_formula_moiety 'C27 H23 N O3'
_chemical_formula_sum 'C27 H23 N O3'
_chemical_formula_weight 409.46
_chemical_name_systematic 4-Benzoyl-6-(4-methoxybenzylidene)-3-phenyl-2-oxa-3-azabicyclo[3.3.0]oct-7-ene
_space_group_IT_number 2
_symmetry_cell_setting triclinic
_symmetry_space_group_name_Hall '-P 1'
_symmetry_space_group_name_H-M 'P -1'
_cell_angle_alpha 114.41(5)
_cell_angle_beta 90.70(5)
_cell_angle_gamma 96.61(5)
_cell_formula_units_Z 2
_cell_length_a 9.542(5)
_cell_length_b 10.327(6)
_cell_length_c 11.857(9)
_cell_measurement_reflns_used 25
_cell_measurement_temperature 296.0(10)
_cell_measurement_theta_max 18.07
_cell_measurement_theta_min 8.74
_cell_volume 1054.6(12)
_computing_cell_refinement 'CAD-4 EXPRESS'
_computing_data_collection 'CAD-4 EXPRESS (Enraf-Nonius, 1992)'
_computing_data_reduction 'PROCESS in MolEN (Fair, 1990)'
_computing_molecular_graphics 'ORTEP3 (Farrugia, 1997)'
_computing_publication_material 'SHELXL97 (Sheldrick, 1997)'
_computing_structure_refinement 'LSFM in MolEN'
_computing_structure_solution 'MULTAN11/82 (Main et al., 1982)'
_diffrn_ambient_temperature 296.0(10)
_diffrn_measured_fraction_theta_full 0.963
_diffrn_measured_fraction_theta_max 0.963
_diffrn_measurement_device_type 'Enraf Nonius CAD-4'
_diffrn_measurement_method \w
_diffrn_radiation_monochromator graphite
_diffrn_radiation_source 'fine-focus sealed tube'
_diffrn_radiation_type MoK\a
_diffrn_radiation_wavelength 0.71073
_diffrn_reflns_av_R_equivalents 0.030
_diffrn_reflns_av_sigmaI/netI 0.1083
_diffrn_reflns_limit_h_max 11
_diffrn_reflns_limit_h_min -11
_diffrn_reflns_limit_k_max 12
_diffrn_reflns_limit_k_min -11
_diffrn_reflns_limit_l_max 0
_diffrn_reflns_limit_l_min -14
_diffrn_reflns_number 4333
_diffrn_reflns_theta_full 26.31
_diffrn_reflns_theta_max 26.31
_diffrn_reflns_theta_min 2.15
_diffrn_standards_decay_% 1
_diffrn_standards_interval_time 120
_diffrn_standards_number 3
_exptl_absorpt_coefficient_mu 0.084
_exptl_absorpt_correction_type none
_exptl_crystal_colour 'pale yellow'
_exptl_crystal_density_diffrn 1.290
_exptl_crystal_density_method 'not measured'
_exptl_crystal_description irregular
_exptl_crystal_F_000 432
_exptl_crystal_size_max 0.25
_exptl_crystal_size_mid 0.15
_exptl_crystal_size_min 0.15
_refine_diff_density_max 0.167
_refine_diff_density_min -0.169
_refine_ls_extinction_method none
_refine_ls_goodness_of_fit_ref 0.994
_refine_ls_hydrogen_treatment 'H atoms constrained'
_refine_ls_matrix_type full
_refine_ls_number_parameters 280
_refine_ls_number_reflns 4126
_refine_ls_number_restraints 0
_refine_ls_restrained_S_all 0.994
_refine_ls_R_factor_all 0.165
_refine_ls_R_factor_gt 0.048
_refine_ls_shift/su_max <0.001
_refine_ls_shift/su_mean 0.000
_refine_ls_structure_factor_coef Fsqd
_refine_ls_weighting_details 'w = 1/[\s^2^(Fo^2^)+(0.0464P)^2^+0.0391P] where P = (Fo^2^+2Fc^2^)/3'
_refine_ls_weighting_scheme calc
_refine_ls_wR_factor_ref 0.125
_reflns_number_gt 1983
_reflns_number_total 4126
_reflns_threshold_expression I>2\s(I)
_cod_data_source_file gs1001.cif
_cod_data_source_block gs1001
_cod_depositor_comments
;
The following automatic conversions were performed:

'_refine_ls_weighting_scheme' value 'calc w =
1/[\s^2^(Fo^2^)+(0.0464P)^2^+0.0391P] where P = (Fo^2^+2Fc^2^)/3' was
changed to 'calc'. New tag '_refine_ls_weighting_details' was
created. The value of the new tag was set to 'w =
1/[\s^2^(Fo^2^)+(0.0464P)^2^+0.0391P] where P = (Fo^2^+2Fc^2^)/3'.

Automatic conversion script
Id: cif_fix_values 3143 2015-03-26 13:38:13Z robertas 
;
_cod_original_cell_volume 1054.5(11)
_cod_database_code 2007437

loop_
_symmetry_equiv_pos_as_xyz
'x, y, z'
'-x, -y, -z'

loop_
_atom_site_label
_atom_site_fract_x
_atom_site_fract_y
_atom_site_fract_z
_atom_site_U_iso_or_equiv
_atom_site_adp_type
_atom_site_calc_flag
_atom_site_refinement_flags
_atom_site_occupancy
_atom_site_disorder_assembly
_atom_site_disorder_group
_atom_site_type_symbol
O1 .39727(16) .80714(16) .85337(15) .0464(5) Uani d . 1 . . O
O2 -.3962(2) .2148(2) .7292(2) .0744(6) Uani d . 1 . . O
O3 .2871(2) .44168(18) .78748(16) .0599(5) Uani d . 1 . . O
N .28365(19) .75499(19) .75935(16) .0364(5) Uani d . 1 . . N
C1 .1966(2) .6462(2) .7865(2) .0338(6) Uani d . 1 . . C
H1 .0990 .6338 .7534 .044 Uiso calc R 1 . . H
C2 .2020(2) .7038(2) .9285(2) .0380(6) Uani d . 1 . . C
H2 .2107 .6272 .9555 .049 Uiso calc R 1 . . H
C3 .3362(3) .8142(3) .9683(2) .0464(7) Uani d . 1 . . C
H3 .4033 .7900 1.0175 .060 Uiso calc R 1 . . H
C4 .2862(3) .9531(3) 1.0454(2) .0566(8) Uani d . 1 . . C
H4 .3443 1.0405 1.0811 .074 Uiso calc R 1 . . H
C5 .1482(3) .9365(3) 1.0569(2) .0524(7) Uani d . 1 . . C
H5 .0981 1.0113 1.1027 .068 Uiso calc R 1 . . H
C6 .0836(3) .7885(3) .9903(2) .0413(6) Uani d . 1 . . C
C7 -.0542(3) .7425(3) .9886(2) .0455(6) Uani d . 1 . . C
H7 -.1076 .8135 1.0360 .059 Uiso calc R 1 . . H
C8 -.1340(3) .6007(3) .9253(2) .0424(6) Uani d . 1 . . C
C9 -.0766(3) .4746(3) .8582(2) .0451(7) Uani d . 1 . . C
H9 .0212 .4779 .8580 .059 Uiso calc R 1 . . H
C10 -.1598(3) .3450(3) .7921(2) .0482(7) Uani d . 1 . . C
H10 -.1180 .2634 .7472 .063 Uiso calc R 1 . . H
C11 -.3046(3) .3371(3) .7931(3) .0530(7) Uani d . 1 . . C
C12 -.3654(3) .4581(3) .8640(3) .0571(8) Uani d . 1 . . C
H12 -.4630 .4524 .8681 .074 Uiso calc R 1 . . H
C13 -.2819(3) .5862(3) .9279(2) .0535(7) Uani d . 1 . . C
H13 -.3246 .6665 .9748 .070 Uiso calc R 1 . . H
C14 -.3408(4) .0947(3) .6404(3) .0932(11) Uani d . 1 . . C
H14A -.4158 .0168 .6026 .121 Uiso calc R 1 . . H
H14B -.2705 .0661 .6808 .121 Uiso calc R 1 . . H
H14C -.2988 .1199 .5779 .121 Uiso calc R 1 . . H
C15 .2594(2) .5051(3) .7252(2) .0382(6) Uani d . 1 . . C
C16 .2864(2) .4475(2) .5914(2) .0382(6) Uani d . 1 . . C
C17 .2204(3) .4876(3) .5085(2) .0473(7) Uani d . 1 . . C
H17 .1563 .5537 .5365 .061 Uiso calc R 1 . . H
C18 .2488(3) .4303(3) .3840(2) .0587(8) Uani d . 1 . . C
H18 .2019 .4559 .3286 .076 Uiso calc R 1 . . H
C19 .3466(3) .3357(3) .3429(3) .0643(8) Uani d . 1 . . C
H19 .3670 .2982 .2599 .084 Uiso calc R 1 . . H
C20 .4137(3) .2968(3) .4246(3) .0635(8) Uani d . 1 . . C
H20 .4807 .2337 .3969 .083 Uiso calc R 1 . . H
C21 .3825(3) .3504(3) .5478(2) .0519(7) Uani d . 1 . . C
H21 .4267 .3208 .6018 .067 Uiso calc R 1 . . H
C22 .2255(3) .8640(3) .7384(2) .0394(6) Uani d . 1 . . C
C23 .0922(3) .8392(3) .6810(2) .0512(7) Uani d . 1 . . C
H23 .0337 .7543 .6655 .067 Uiso calc R 1 . . H
C24 .0455(3) .9406(3) .6466(3) .0654(8) Uani d . 1 . . C
H24 -.0442 .9234 .6076 .085 Uiso calc R 1 . . H
C25 .1317(4) 1.0676(3) .6698(3) .0677(9) Uani d . 1 . . C
H25 .1006 1.1356 .6465 .088 Uiso calc R 1 . . H
C26 .2634(4) 1.0916(3) .7277(3) .0657(8) Uani d . 1 . . C
H26 .3213 1.1772 .7446 .085 Uiso calc R 1 . . H
C27 .3109(3) .9915(3) .7610(2) .0520(7) Uani d . 1 . . C
H27 .4011 1.0090 .7991 .068 Uiso calc R 1 . . H

loop_
_atom_site_aniso_label
_atom_site_aniso_U_11
_atom_site_aniso_U_22
_atom_site_aniso_U_33
_atom_site_aniso_U_12
_atom_site_aniso_U_13
_atom_site_aniso_U_23
O1 .0354(10) .0519(11) .0470(11) .0016(8) .0005(8) .0169(9)
O2 .0540(13) .0684(14) .0902(16) -.0064(11) -.0052(12) .0265(13)
O3 .0879(15) .0542(12) .0513(12) .0335(11) .0202(10) .0291(10)
N .0359(11) .0364(12) .0355(11) .0030(9) .0027(9) .0141(9)
C1 .0343(14) .0354(14) .0327(13) .0068(11) .0065(10) .0146(11)
C2 .0434(15) .0384(14) .0322(14) .0081(12) .0041(11) .0140(11)
C3 .0486(17) .0527(17) .0374(15) .0084(13) -.0003(13) .0178(13)
C4 .059(2) .0479(18) .0480(18) -.0004(15) .0015(15) .0066(14)
C5 .067(2) .0449(17) .0374(15) .0161(15) .0085(14) .0073(13)
C6 .0484(16) .0426(16) .0320(14) .0117(13) .0080(12) .0130(12)
C7 .0508(17) .0495(17) .0377(15) .0193(14) .0123(13) .0164(13)
C8 .0421(16) .0565(18) .0353(15) .0121(14) .0089(12) .0243(13)
C9 .0382(15) .0574(18) .0483(16) .0094(14) .0091(13) .0296(14)
C10 .0490(17) .0478(17) .0517(17) .0089(14) .0082(14) .0240(14)
C11 .0491(18) .0606(19) .0527(18) -.0002(16) -.0014(15) .0290(15)
C12 .0402(17) .077(2) .0588(19) .0122(17) .0060(15) .0319(17)
C13 .0454(17) .074(2) .0444(17) .0180(16) .0112(13) .0252(15)
C14 .085(3) .065(2) .102(3) -.004(2) -.008(2) .011(2)
C15 .0395(15) .0361(14) .0418(15) .0069(12) .0045(12) .0184(12)
C16 .0418(15) .0306(14) .0377(14) .0022(12) .0061(12) .0104(11)
C17 .0519(17) .0454(16) .0393(16) .0121(13) .0053(13) .0110(13)
C18 .075(2) .0583(19) .0397(16) .0107(16) .0033(15) .0165(14)
C19 .091(2) .0522(19) .0420(18) .0126(17) .0199(17) .0108(15)
C20 .081(2) .0472(18) .062(2) .0258(16) .0298(17) .0173(16)
C21 .0639(19) .0410(16) .0518(18) .0175(14) .0156(14) .0174(14)
C22 .0466(15) .0365(15) .0354(14) .0112(13) .0117(12) .0135(12)
C23 .0534(18) .0484(17) .0583(18) .0122(14) .0059(14) .0273(14)
C24 .070(2) .075(2) .066(2) .0319(18) .0099(16) .0386(18)
C25 .094(3) .058(2) .074(2) .0357(19) .032(2) .0430(18)
C26 .087(2) .0475(19) .072(2) .0186(18) .0249(19) .0309(16)
C27 .0600(18) .0418(17) .0549(18) .0057(15) .0130(14) .0210(14)

loop_
_atom_type_symbol
_atom_type_description
_atom_type_scat_dispersion_real
_atom_type_scat_dispersion_imag
_atom_type_scat_source
O O 0.0106 0.0060 'International Tables Vol C Tables 4.2.6.8 and 6.1.1.4'
N N 0.0061 0.0033 'International Tables Vol C Tables 4.2.6.8 and 6.1.1.4'
C C 0.0033 0.0016 'International Tables Vol C Tables 4.2.6.8 and 6.1.1.4'
H H 0.0000 0.0000 'International Tables Vol C Tables 4.2.6.8 and 6.1.1.4'

loop_
_geom_angle_atom_site_label_1
_geom_angle_atom_site_label_2
_geom_angle_atom_site_label_3
_geom_angle
_geom_angle_publ_flag
N O1 C3 106.81(17) y
C11 O2 C14 118.0(2) n
C22 N O1 114.17(18) y
C22 N C1 122.45(19) y
O1 N C1 103.85(17) y
N C1 C15 107.92(18) y
N C1 C2 105.82(18) y
C15 C1 C2 112.86(19) y
C6 C2 C1 115.5(2) y
C6 C2 C3 105.08(19) y
C1 C2 C3 102.43(19) y
O1 C3 C4 114.7(2) y
O1 C3 C2 106.19(19) y
C4 C3 C2 104.8(2) y
C5 C4 C3 111.3(2) y
C4 C5 C6 112.7(3) y
C7 C6 C5 124.6(2) y
C7 C6 C2 129.3(2) y
C5 C6 C2 106.1(2) y
C6 C7 C8 130.9(2) y
C9 C8 C13 115.8(3) n
C9 C8 C7 125.5(2) n
C13 C8 C7 118.7(2) n
C10 C9 C8 122.4(2) n
C11 C10 C9 119.8(3) n
O2 C11 C10 124.3(3) n
O2 C11 C12 116.1(3) n
C10 C11 C12 119.5(3) n
C13 C12 C11 120.1(3) n
C12 C13 C8 122.3(3) n
O3 C15 C16 120.7(2) n
O3 C15 C1 119.2(2) n
C16 C15 C1 120.1(2) n
C21 C16 C17 118.5(2) n
C21 C16 C15 118.6(2) n
C17 C16 C15 122.9(2) n
C16 C17 C18 120.8(3) n
C19 C18 C17 119.8(3) n
C20 C19 C18 119.8(3) n
C19 C20 C21 120.5(3) n
C20 C21 C16 120.6(3) n
C23 C22 C27 119.1(2) n
C23 C22 N 121.3(2) n
C27 C22 N 119.1(2) n
C22 C23 C24 120.0(3) n
C23 C24 C25 120.4(3) n
C26 C25 C24 119.1(3) n
C27 C26 C25 120.9(3) n
C26 C27 C22 120.5(3) n

loop_
_geom_bond_atom_site_label_1
_geom_bond_atom_site_label_2
_geom_bond_site_symmetry_2
_geom_bond_distance
_geom_bond_publ_flag
O1 N . 1.431(2) y
O1 C3 . 1.466(3) y
O2 C11 . 1.368(3) n
O2 C14 . 1.418(4) n
O3 C15 . 1.217(3) n
N C22 . 1.417(3) y
N C1 . 1.465(3) y
C1 C15 . 1.531(3) n
C1 C2 . 1.535(3) y
C2 C6 . 1.516(3) y
C2 C3 . 1.538(3) y
C3 C4 . 1.485(3) y
C4 C5 . 1.324(3) y
C5 C6 . 1.454(3) y
C6 C7 . 1.342(3) y
C7 C8 . 1.452(4) y
C8 C9 . 1.396(3) n
C8 C13 . 1.404(3) n
C9 C10 . 1.382(3) n
C10 C11 . 1.375(3) n
C11 C12 . 1.384(4) n
C12 C13 . 1.369(4) n
C15 C16 . 1.483(3) n
C16 C21 . 1.382(3) n
C16 C17 . 1.384(3) n
C17 C18 . 1.388(3) n
C18 C19 . 1.374(4) n
C19 C20 . 1.369(4) n
C20 C21 . 1.381(4) n
C22 C23 . 1.380(3) n
C22 C27 . 1.387(3) n
C23 C24 . 1.385(3) n
C24 C25 . 1.385(4) n
C25 C26 . 1.370(4) n
C26 C27 . 1.368(4) n
